data_7043275
loop_
_publ_author_name
'Karmakar, Anirban'
'R\'ubio, Guilherme M. D. M.'
'Paul, Anup'
'Guedes da Silva, M. F\'atima C.'
'Mahmudov, Kamran T.'
'Guseinov, Firudin I.'
'Carabineiro, S\'onia A.C.'
'Pombeiro, Armando J. L.'

_publ_section_title
;
 Lanthanide Metal Organic Frameworks based on dicarboxyl-functionalized
 arylhydrazone of barbituric acid: Syntheses, Structures, Luminescence and
 Catalytic Aldehydes Cyanosilylation
;
_journal_name_full 'Dalton Trans.'
_journal_paper_doi 10.1039/C7DT01056G
_journal_year 2017
_chemical_formula_sum 'C21 H27 La N8 O13'
_chemical_formula_weight 738.41
_space_group_crystal_system triclinic
_space_group_IT_number 2
_space_group_name_Hall '-P 1'
_space_group_name_H-M_alt 'P -1'
_symmetry_space_group_name_Hall '-P 1'
_symmetry_space_group_name_H-M 'P -1'
_atom_sites_solution_hydrogens geom
_audit_creation_method SHELXL-2014/6
_audit_update_record
;
2017-03-22 deposited with the CCDC.
2017-04-13 downloaded from the CCDC.
;
_cell_angle_alpha 83.7360(10)
_cell_angle_beta 68.205(2)
_cell_angle_gamma 63.6940(10)
_cell_formula_units_Z 2
_cell_length_a 11.0950(3)
_cell_length_b 11.1629(3)
_cell_length_c 14.1758(4)
_cell_measurement_reflns_used 8920
_cell_measurement_temperature 296(2)
_cell_measurement_theta_max 26.37
_cell_measurement_theta_min 2.33
_cell_volume 1458.14(7)
_computing_cell_refinement 'Bruker SAINT'
_computing_data_collection 'Bruker APEX2'
_computing_data_reduction 'Bruker SAINT'
_computing_molecular_graphics 'Mercury CSD 3.5.1, 2008'
_computing_publication_material 'WinGX publication routines (Farrugia, 1999)'
_computing_structure_refinement 'SHELXL-2014/6 (Sheldrick, 2014)'
_computing_structure_solution 'SIR97 (Giacovazzo et al, 1999)'
_diffrn_ambient_temperature 296(2)
_diffrn_measured_fraction_theta_full 0.988
_diffrn_measured_fraction_theta_max 0.986
_diffrn_measurement_device_type 'Bruker APEX-II CCD'
_diffrn_measurement_method '\f and \w scans'
_diffrn_radiation_type MoK\a
_diffrn_radiation_wavelength 0.71073
_diffrn_reflns_av_R_equivalents 0.0210
_diffrn_reflns_av_unetI/netI 0.0249
_diffrn_reflns_Laue_measured_fraction_full 0.988
_diffrn_reflns_Laue_measured_fraction_max 0.986
_diffrn_reflns_limit_h_max 13
_diffrn_reflns_limit_h_min -12
_diffrn_reflns_limit_k_max 13
_diffrn_reflns_limit_k_min -13
_diffrn_reflns_limit_l_max 17
_diffrn_reflns_limit_l_min -16
_diffrn_reflns_number 14640
_diffrn_reflns_point_group_measured_fraction_full 0.988
_diffrn_reflns_point_group_measured_fraction_max 0.986
_diffrn_reflns_theta_full 25.242
_diffrn_reflns_theta_max 26.373
_diffrn_reflns_theta_min 2.253
_diffrn_source 'fine-focus sealed tube'
_exptl_absorpt_coefficient_mu 1.541
_exptl_absorpt_correction_T_max 0.7
_exptl_absorpt_correction_T_min 0.6
_exptl_absorpt_correction_type multi-scan
_exptl_absorpt_process_details SADABS
_exptl_crystal_colour Yellow
_exptl_crystal_density_diffrn 1.682
_exptl_crystal_description Block
_exptl_crystal_F_000 740
_exptl_crystal_size_max 0.330
_exptl_crystal_size_mid 0.280
_exptl_crystal_size_min 0.200
_refine_diff_density_max 1.192
_refine_diff_density_min -0.347
_refine_diff_density_rms 0.113
_refine_ls_extinction_method none
_refine_ls_goodness_of_fit_ref 1.134
_refine_ls_hydrogen_treatment constr
_refine_ls_matrix_type full
_refine_ls_number_parameters 394
_refine_ls_number_reflns 5871
_refine_ls_number_restraints 0
_refine_ls_restrained_S_all 1.134
_refine_ls_R_factor_all 0.0316
_refine_ls_R_factor_gt 0.0266
_refine_ls_shift/su_max 0.001
_refine_ls_shift/su_mean 0.000
_refine_ls_structure_factor_coef Fsqd
_refine_ls_weighting_details 'w=1/[\s^2^(Fo^2^)+(0.0413P)^2^+0.1433P] where P=(Fo^2^+2Fc^2^)/3'
_refine_ls_weighting_scheme calc
_refine_ls_wR_factor_gt 0.0658
_refine_ls_wR_factor_ref 0.0680
_reflns_Friedel_coverage 0.000
_reflns_number_gt 5296
_reflns_number_total 5871
_reflns_threshold_expression 'I > 2\s(I)'
_cod_data_source_file c7dt01056g2.cif
_cod_data_source_block 1
_cod_database_code 7043275
_shelx_space_group_comment
;
The symmetry employed for this shelxl refinement is uniquely defined
by the following loop, which should always be used as a source of
symmetry information in preference to the above space-group names.
They are only intended as comments.
;
_shelx_estimated_absorpt_t_min 0.630
_shelx_estimated_absorpt_t_max 0.748
_shelxl_version_number 2014/6

loop_
_space_group_symop_operation_xyz
'x, y, z'
'-x, -y, -z'

loop_
_atom_site_label
_atom_site_type_symbol
_atom_site_fract_x
_atom_site_fract_y
_atom_site_fract_z
_atom_site_U_iso_or_equiv
_atom_site_adp_type
_atom_site_occupancy
_atom_site_site_symmetry_order
_atom_site_calc_flag
_atom_site_refinement_flags_posn
_atom_site_refinement_flags_adp
La1 La 0.27896(2) 0.38147(2) 0.36805(2) 0.02290(6) Uani 1 1 d . .
O4 O -0.4460(2) 0.2330(2) 0.29561(15) 0.0351(4) Uani 1 1 d . .
O3 O -0.5204(2) 0.3897(2) 0.41293(17) 0.0495(6) Uani 1 1 d . .
C5 C -0.4210(3) 0.3003(3) 0.3468(2) 0.0292(6) Uani 1 1 d . .
O2 O -0.1463(2) 0.40600(19) 0.52658(14) 0.0335(4) Uani 1 1 d . .
O6 O 0.6694(2) -0.2877(2) -0.18895(14) 0.0382(5) Uani 1 1 d . .
O1 O 0.0446(2) 0.3992(2) 0.39429(17) 0.0410(5) Uani 1 1 d . .
N1 N 0.0955(2) 0.0582(2) 0.14814(16) 0.0266(5) Uani 1 1 d . .
H1N H 0.0734 0.0340 0.1038 0.032 Uiso 1 1 calc R U
N2 N 0.2304(2) 0.0092(2) 0.13922(16) 0.0239(4) Uani 1 1 d . .
O5 O 0.1860(2) -0.0648(2) -0.02953(16) 0.0429(5) Uani 1 1 d . .
O7 O 0.5134(2) -0.0995(2) 0.12374(15) 0.0416(5) Uani 1 1 d . .
O8 O 0.2988(3) 0.1461(2) 0.38475(19) 0.0522(6) Uani 1 1 d . .
C4 C -0.2678(3) 0.2702(3) 0.32687(19) 0.0240(5) Uani 1 1 d . .
O9 O 0.2416(3) 0.3189(3) 0.54766(17) 0.0528(6) Uani 1 1 d . .
C1 C -0.0630(3) 0.3748(2) 0.4359(2) 0.0254(5) Uani 1 1 d . .
C2 C -0.0952(3) 0.3050(2) 0.37032(18) 0.0217(5) Uani 1 1 d . .
C9 C 0.3318(3) -0.0699(2) 0.05911(18) 0.0242(5) Uani 1 1 d . .
N3 N 0.4278(2) -0.1785(2) -0.10643(17) 0.0327(5) Uani 1 1 d . .
H3N H 0.4149 -0.1980 -0.1579 0.039 Uiso 1 1 calc R U
C3 C -0.2378(3) 0.3317(2) 0.38931(19) 0.0235(5) Uani 1 1 d . .
H3 H -0.3123 0.3905 0.4437 0.028 Uiso 1 1 calc R U
C20 C 0.7604(5) 0.5507(4) 0.1740(4) 0.0896(16) Uani 1 1 d . .
H20A H 0.7970 0.5790 0.2145 0.134 Uiso 1 1 calc R U
H20B H 0.6893 0.5223 0.2175 0.134 Uiso 1 1 calc R U
H20C H 0.7171 0.6240 0.1368 0.134 Uiso 1 1 calc R U
N8 N 0.8785(3) 0.4395(3) 0.1025(2) 0.0557(8) Uani 1 1 d . .
C19 C 1.0125(4) 0.3958(4) 0.0978(3) 0.0535(9) Uani 1 1 d . .
H19 H 1.0273 0.4374 0.1431 0.064 Uiso 1 1 calc R U
O13 O 1.1192(3) 0.3055(3) 0.0393(2) 0.0561(6) Uani 1 1 d . .
C21 C 0.8436(6) 0.3836(5) 0.0371(4) 0.0818(13) Uani 1 1 d . .
H21A H 0.9279 0.3071 -0.0020 0.123 Uiso 1 1 calc R U
H21B H 0.8097 0.4492 -0.0081 0.123 Uiso 1 1 calc R U
H21C H 0.7696 0.3566 0.0770 0.123 Uiso 1 1 calc R U
C16 C 0.1642(4) 0.2898(3) 0.6233(3) 0.0467(8) Uani 1 1 d . .
H16 H 0.0655 0.3325 0.6370 0.056 Uiso 1 1 calc R U
N6 N 0.2087(4) 0.2036(3) 0.6867(2) 0.0647(9) Uani 1 1 d . .
C18 C 0.3593(6) 0.1296(6) 0.6693(5) 0.116(2) Uani 1 1 d . .
H18A H 0.4097 0.1803 0.6303 0.174 Uiso 1 1 calc R U
H18B H 0.3965 0.0458 0.6326 0.174 Uiso 1 1 calc R U
H18C H 0.3727 0.1132 0.7335 0.174 Uiso 1 1 calc R U
C17 C 0.1087(7) 0.1774(6) 0.7780(4) 0.128(3) Uani 1 1 d . .
H17A H 0.0114 0.2352 0.7831 0.193 Uiso 1 1 calc R U
H17B H 0.1234 0.1940 0.8369 0.193 Uiso 1 1 calc R U
H17C H 0.1255 0.0857 0.7738 0.193 Uiso 1 1 calc R U
C8 C 0.0169(3) 0.2163(2) 0.28927(18) 0.0233(5) Uani 1 1 d . .
H8 H 0.1116 0.2012 0.2750 0.028 Uiso 1 1 calc R U
C7 C -0.0142(3) 0.1507(2) 0.22997(18) 0.0232(5) Uani 1 1 d . .
C10 C 0.3062(3) -0.1028(3) -0.0260(2) 0.0282(5) Uani 1 1 d . .
C11 C 0.5667(3) -0.2254(3) -0.11235(19) 0.0269(5) Uani 1 1 d . .
N4 N 0.5875(2) -0.2015(2) -0.02908(16) 0.0271(5) Uani 1 1 d . .
H4N H 0.6744 -0.2387 -0.0300 0.032 Uiso 1 1 calc R U
C12 C 0.4803(3) -0.1221(2) 0.05729(19) 0.0259(5) Uani 1 1 d . .
C6 C -0.1560(3) 0.1787(2) 0.24698(19) 0.0244(5) Uani 1 1 d . .
H6 H -0.1763 0.1370 0.2055 0.029 Uiso 1 1 calc R U
O11 O 0.4077(4) 0.5103(3) 0.2315(3) 0.0787(9) Uani 1 1 d . .
N7 N 0.3037(5) 0.5855(3) 0.2063(3) 0.0658(9) Uani 1 1 d . .
O12 O 0.3120(5) 0.6666(4) 0.1414(3) 0.1235(15) Uani 1 1 d . .
O10 O 0.1881(3) 0.5729(3) 0.2505(2) 0.0620(7) Uani 1 1 d . .
C13 C 0.3118(4) 0.0431(3) 0.3507(2) 0.0412(7) Uani 1 1 d . .
H13 H 0.3617 0.0207 0.2812 0.049 Uiso 1 1 calc R U
C14 C 0.2868(8) -0.1620(5) 0.3617(4) 0.111(2) Uani 1 1 d . .
H14A H 0.1965 -0.1647 0.3758 0.166 Uiso 1 1 calc R U
H14B H 0.3449 -0.2358 0.3910 0.166 Uiso 1 1 calc R U
H14C H 0.3364 -0.1682 0.2893 0.166 Uiso 1 1 calc R U
C15 C 0.1766(9) -0.0009(6) 0.5140(4) 0.134(3) Uani 1 1 d . .
H15A H 0.1249 -0.0544 0.5404 0.201 Uiso 1 1 calc R U
H15B H 0.1094 0.0921 0.5235 0.201 Uiso 1 1 calc R U
H15C H 0.2406 -0.0165 0.5494 0.201 Uiso 1 1 calc R U
N5 N 0.2606(4) -0.0374(3) 0.4051(2) 0.0639(9) Uani 1 1 d . .

loop_
_atom_site_aniso_label
_atom_site_aniso_U_11
_atom_site_aniso_U_22
_atom_site_aniso_U_33
_atom_site_aniso_U_23
_atom_site_aniso_U_13
_atom_site_aniso_U_12
La1 0.01279(8) 0.03233(9) 0.02234(9) -0.01092(5) -0.00211(6) -0.00941(6)
O4 0.0191(9) 0.0512(12) 0.0362(11) -0.0193(9) -0.0068(8) -0.0141(9)
O3 0.0151(10) 0.0763(16) 0.0500(13) -0.0411(12) -0.0013(9) -0.0125(10)
C5 0.0174(12) 0.0452(15) 0.0255(13) -0.0104(11) -0.0056(10) -0.0131(11)
O2 0.0268(10) 0.0412(10) 0.0296(10) -0.0171(8) -0.0032(8) -0.0136(8)
O6 0.0219(10) 0.0545(12) 0.0289(10) -0.0222(9) 0.0003(8) -0.0109(9)
O1 0.0175(10) 0.0534(12) 0.0509(13) -0.0252(10) -0.0010(9) -0.0174(9)
N1 0.0191(11) 0.0339(11) 0.0242(11) -0.0127(9) -0.0038(9) -0.0093(9)
N2 0.0167(10) 0.0276(10) 0.0228(11) -0.0070(8) -0.0035(8) -0.0067(9)
O5 0.0227(10) 0.0625(14) 0.0395(12) -0.0237(10) -0.0096(9) -0.0106(10)
O7 0.0264(10) 0.0618(13) 0.0303(11) -0.0183(9) -0.0113(9) -0.0083(10)
O8 0.0670(17) 0.0377(12) 0.0611(15) 0.0024(10) -0.0295(13) -0.0253(11)
C4 0.0135(12) 0.0355(13) 0.0227(12) -0.0067(10) -0.0037(10) -0.0106(10)
O9 0.0525(15) 0.0690(16) 0.0325(12) 0.0007(11) -0.0146(11) -0.0229(13)
C1 0.0140(11) 0.0284(12) 0.0321(14) -0.0110(10) -0.0084(10) -0.0049(10)
C2 0.0146(11) 0.0272(12) 0.0222(12) -0.0066(9) -0.0045(9) -0.0081(10)
C9 0.0210(12) 0.0263(12) 0.0213(12) -0.0056(9) -0.0044(10) -0.0080(10)
N3 0.0208(11) 0.0476(13) 0.0247(12) -0.0184(10) -0.0037(9) -0.0096(10)
C3 0.0137(11) 0.0305(12) 0.0231(12) -0.0075(10) -0.0025(9) -0.0082(10)
C20 0.075(3) 0.061(3) 0.087(3) 0.010(2) -0.005(3) -0.012(2)
N8 0.0448(18) 0.0489(16) 0.064(2) 0.0142(14) -0.0172(15) -0.0167(14)
C19 0.061(2) 0.055(2) 0.051(2) 0.0173(17) -0.0214(19) -0.033(2)
O13 0.0421(14) 0.0601(15) 0.0579(15) 0.0109(12) -0.0155(12) -0.0189(12)
C21 0.081(3) 0.094(3) 0.086(3) 0.024(3) -0.041(3) -0.047(3)
C16 0.0454(19) 0.0407(17) 0.0425(18) 0.0006(14) -0.0154(16) -0.0090(15)
N6 0.079(2) 0.0475(17) 0.0520(18) 0.0065(14) -0.0319(18) -0.0080(16)
C18 0.087(4) 0.109(4) 0.123(5) 0.006(4) -0.070(4) 0.007(3)
C17 0.147(6) 0.089(4) 0.085(4) 0.046(3) -0.008(4) -0.034(4)
C8 0.0125(11) 0.0302(12) 0.0245(12) -0.0080(10) -0.0037(9) -0.0072(10)
C7 0.0168(12) 0.0276(12) 0.0203(12) -0.0062(9) -0.0031(9) -0.0067(10)
C10 0.0199(13) 0.0343(13) 0.0263(13) -0.0108(10) -0.0040(10) -0.0089(11)
C11 0.0217(13) 0.0307(13) 0.0240(13) -0.0095(10) -0.0034(10) -0.0092(11)
N4 0.0162(10) 0.0340(11) 0.0244(11) -0.0074(9) -0.0057(9) -0.0046(9)
C12 0.0211(13) 0.0293(12) 0.0222(12) -0.0067(10) -0.0047(10) -0.0075(10)
C6 0.0198(12) 0.0323(13) 0.0228(12) -0.0074(10) -0.0061(10) -0.0122(10)
O11 0.074(2) 0.102(2) 0.089(2) 0.0383(19) -0.0360(18) -0.065(2)
N7 0.095(3) 0.0542(19) 0.061(2) 0.0138(16) -0.029(2) -0.046(2)
O12 0.183(4) 0.106(3) 0.118(3) 0.069(3) -0.070(3) -0.095(3)
O10 0.0572(17) 0.0567(15) 0.0531(15) 0.0070(12) -0.0166(13) -0.0122(13)
C13 0.0442(18) 0.0386(16) 0.0387(17) 0.0017(13) -0.0187(14) -0.0131(14)
C14 0.198(7) 0.078(3) 0.071(3) -0.005(2) -0.023(4) -0.091(4)
C15 0.250(9) 0.114(4) 0.046(3) 0.003(3) -0.004(4) -0.125(6)
N5 0.114(3) 0.0501(17) 0.0382(16) 0.0070(13) -0.0219(17) -0.0501(19)

loop_
_atom_type_symbol
_atom_type_description
_atom_type_scat_dispersion_real
_atom_type_scat_dispersion_imag
_atom_type_scat_source
C C 0.0033 0.0016 'International Tables Vol C Tables 4.2.6.8 and 6.1.1.4'
H H 0.0000 0.0000 'International Tables Vol C Tables 4.2.6.8 and 6.1.1.4'
N N 0.0061 0.0033 'International Tables Vol C Tables 4.2.6.8 and 6.1.1.4'
O O 0.0106 0.0060 'International Tables Vol C Tables 4.2.6.8 and 6.1.1.4'
La La -0.2871 2.4523 'International Tables Vol C Tables 4.2.6.8 and 6.1.1.4'

loop_
_geom_angle_atom_site_label_1
_geom_angle_atom_site_label_2
_geom_angle_atom_site_label_3
_geom_angle
_geom_angle_site_symmetry_1
_geom_angle_site_symmetry_3
O1 La1 O2 85.43(6) . 2_566
O1 La1 O9 88.41(8) . .
O2 La1 O9 73.96(7) 2_566 .
O1 La1 O8 73.34(8) . .
O2 La1 O8 138.01(7) 2_566 .
O9 La1 O8 69.75(8) . .
O1 La1 O3 158.01(7) . 1_655
O2 La1 O3 78.72(6) 2_566 1_655
O9 La1 O3 72.68(8) . 1_655
O8 La1 O3 108.99(8) . 1_655
O1 La1 O4 145.91(6) . 1_655
O2 La1 O4 128.34(6) 2_566 1_655
O9 La1 O4 96.25(7) . 1_655
O8 La1 O4 76.71(7) . 1_655
O3 La1 O4 50.52(6) 1_655 1_655
O1 La1 O6 80.40(6) . 2_655
O2 La1 O6 140.28(7) 2_566 2_655
O9 La1 O6 141.69(8) . 2_655
O8 La1 O6 71.94(7) . 2_655
O3 La1 O6 121.43(6) 1_655 2_655
O4 La1 O6 75.13(6) 1_655 2_655
O1 La1 O10 77.27(9) . .
O2 La1 O10 73.14(8) 2_566 .
O9 La1 O10 144.94(8) . .
O8 La1 O10 133.03(8) . .
O3 La1 O10 111.91(9) 1_655 .
O4 La1 O10 113.57(8) 1_655 .
O6 La1 O10 67.61(8) 2_655 .
O1 La1 O11 124.39(9) . .
O2 La1 O11 85.04(9) 2_566 .
O9 La1 O11 139.66(9) . .
O8 La1 O11 136.82(10) . .
O3 La1 O11 69.62(9) 1_655 .
O4 La1 O11 70.27(9) 1_655 .
O6 La1 O11 73.25(9) 2_655 .
O10 La1 O11 47.60(9) . .
O1 La1 C5 167.74(8) . 1_655
O2 La1 C5 102.95(7) 2_566 1_655
O9 La1 C5 85.41(8) . 1_655
O8 La1 C5 94.57(8) . 1_655
O3 La1 C5 25.01(7) 1_655 1_655
O4 La1 C5 25.63(6) 1_655 1_655
O6 La1 C5 98.02(6) 2_655 1_655
O10 La1 C5 113.52(9) . 1_655
O11 La1 C5 65.95(9) . 1_655
C5 O4 La1 92.98(15) . 1_455
C5 O3 La1 94.21(15) . 1_455
O3 C5 O4 121.7(2) . .
O3 C5 C4 119.5(2) . .
O4 C5 C4 118.8(2) . .
O3 C5 La1 60.78(14) . 1_455
O4 C5 La1 61.39(13) . 1_455
C4 C5 La1 173.4(2) . 1_455
C1 O2 La1 132.59(17) . 2_566
C11 O6 La1 139.59(18) . 2_655
C1 O1 La1 155.4(2) . .
N2 N1 C7 120.5(2) . .
N2 N1 H1N 119.7 . .
C7 N1 H1N 119.7 . .
N1 N2 C9 119.7(2) . .
C13 O8 La1 152.2(2) . .
C3 C4 C6 120.4(2) . .
C3 C4 C5 119.6(2) . .
C6 C4 C5 120.0(2) . .
C16 O9 La1 145.1(2) . .
O2 C1 O1 125.4(2) . .
O2 C1 C2 117.6(2) . .
O1 C1 C2 117.0(2) . .
C8 C2 C3 120.3(2) . .
C8 C2 C1 119.9(2) . .
C3 C2 C1 119.8(2) . .
N2 C9 C10 124.4(2) . .
N2 C9 C12 115.4(2) . .
C10 C9 C12 120.1(2) . .
C11 N3 C10 126.2(2) . .
C11 N3 H3N 116.9 . .
C10 N3 H3N 116.9 . .
C4 C3 C2 119.8(2) . .
C4 C3 H3 120.1 . .
C2 C3 H3 120.1 . .
N8 C20 H20A 109.5 . .
N8 C20 H20B 109.5 . .
H20A C20 H20B 109.5 . .
N8 C20 H20C 109.5 . .
H20A C20 H20C 109.5 . .
H20B C20 H20C 109.5 . .
C19 N8 C21 121.8(4) . .
C19 N8 C20 121.0(4) . .
C21 N8 C20 117.2(4) . .
O13 C19 N8 126.0(4) . .
O13 C19 H19 117.0 . .
N8 C19 H19 117.0 . .
N8 C21 H21A 109.5 . .
N8 C21 H21B 109.5 . .
H21A C21 H21B 109.5 . .
N8 C21 H21C 109.5 . .
H21A C21 H21C 109.5 . .
H21B C21 H21C 109.5 . .
O9 C16 N6 125.2(4) . .
O9 C16 H16 117.4 . .
N6 C16 H16 117.4 . .
C16 N6 C18 121.0(4) . .
C16 N6 C17 122.0(4) . .
C18 N6 C17 117.0(4) . .
N6 C18 H18A 109.5 . .
N6 C18 H18B 109.5 . .
H18A C18 H18B 109.5 . .
N6 C18 H18C 109.5 . .
H18A C18 H18C 109.5 . .
H18B C18 H18C 109.5 . .
N6 C17 H17A 109.5 . .
N6 C17 H17B 109.5 . .
H17A C17 H17B 109.5 . .
N6 C17 H17C 109.5 . .
H17A C17 H17C 109.5 . .
H17B C17 H17C 109.5 . .
C7 C8 C2 119.4(2) . .
C7 C8 H8 120.3 . .
C2 C8 H8 120.3 . .
C6 C7 C8 120.6(2) . .
C6 C7 N1 117.7(2) . .
C8 C7 N1 121.6(2) . .
O5 C10 N3 120.5(2) . .
O5 C10 C9 123.9(2) . .
N3 C10 C9 115.6(2) . .
O6 C11 N4 120.9(2) . .
O6 C11 N3 122.0(2) . .
N4 C11 N3 117.2(2) . .
C11 N4 C12 125.4(2) . .
C11 N4 H4N 117.3 . .
C12 N4 H4N 117.3 . .
O7 C12 N4 119.4(2) . .
O7 C12 C9 125.3(2) . .
N4 C12 C9 115.3(2) . .
C7 C6 C4 119.5(2) . .
C7 C6 H6 120.3 . .
C4 C6 H6 120.3 . .
N7 O11 La1 98.0(2) . .
O12 N7 O11 122.4(4) . .
O12 N7 O10 121.3(4) . .
O11 N7 O10 116.3(3) . .
N7 O10 La1 98.2(2) . .
O8 C13 N5 124.5(3) . .
O8 C13 H13 117.8 . .
N5 C13 H13 117.8 . .
N5 C14 H14A 109.5 . .
N5 C14 H14B 109.5 . .
H14A C14 H14B 109.5 . .
N5 C14 H14C 109.5 . .
H14A C14 H14C 109.5 . .
H14B C14 H14C 109.5 . .
N5 C15 H15A 109.5 . .
N5 C15 H15B 109.5 . .
H15A C15 H15B 109.5 . .
N5 C15 H15C 109.5 . .
H15A C15 H15C 109.5 . .
H15B C15 H15C 109.5 . .
C13 N5 C14 122.0(3) . .
C13 N5 C15 118.5(3) . .
C14 N5 C15 119.4(4) . .

loop_
_geom_bond_atom_site_label_1
_geom_bond_atom_site_label_2
_geom_bond_distance
_geom_bond_site_symmetry_2
La1 O1 2.4042(18) .
La1 O2 2.4641(17) 2_566
La1 O9 2.495(2) .
La1 O8 2.530(2) .
La1 O3 2.5720(19) 1_655
La1 O4 2.5835(18) 1_655
La1 O6 2.6152(18) 2_655
La1 O10 2.631(3) .
La1 O11 2.649(3) .
La1 C5 2.939(3) 1_655
O4 C5 1.273(3) .
O4 La1 2.5835(18) 1_455
O3 C5 1.246(3) .
O3 La1 2.5719(19) 1_455
C5 C4 1.496(3) .
C5 La1 2.939(3) 1_455
O2 C1 1.248(3) .
O2 La1 2.4641(17) 2_566
O6 C11 1.227(3) .
O6 La1 2.6152(18) 2_655
O1 C1 1.256(3) .
N1 N2 1.305(3) .
N1 C7 1.411(3) .
N1 H1N 0.8600 .
N2 C9 1.313(3) .
O5 C10 1.227(3) .
O7 C12 1.215(3) .
O8 C13 1.224(4) .
C4 C3 1.386(3) .
C4 C6 1.397(3) .
O9 C16 1.216(4) .
C1 C2 1.500(3) .
C2 C8 1.394(3) .
C2 C3 1.395(3) .
C9 C10 1.455(3) .
C9 C12 1.474(4) .
N3 C11 1.361(3) .
N3 C10 1.375(3) .
N3 H3N 0.8600 .
C3 H3 0.9300 .
C20 N8 1.460(5) .
C20 H20A 0.9600 .
C20 H20B 0.9600 .
C20 H20C 0.9600 .
N8 C19 1.321(5) .
N8 C21 1.416(6) .
C19 O13 1.225(4) .
C19 H19 0.9300 .
C21 H21A 0.9600 .
C21 H21B 0.9600 .
C21 H21C 0.9600 .
C16 N6 1.303(4) .
C16 H16 0.9300 .
N6 C18 1.432(6) .
N6 C17 1.459(6) .
C18 H18A 0.9600 .
C18 H18B 0.9600 .
C18 H18C 0.9600 .
C17 H17A 0.9600 .
C17 H17B 0.9600 .
C17 H17C 0.9600 .
C8 C7 1.392(3) .
C8 H8 0.9300 .
C7 C6 1.389(3) .
C11 N4 1.358(3) .
N4 C12 1.386(3) .
N4 H4N 0.8600 .
C6 H6 0.9300 .
O11 N7 1.243(5) .
N7 O12 1.226(4) .
N7 O10 1.266(4) .
C13 N5 1.304(4) .
C13 H13 0.9300 .
C14 N5 1.447(5) .
C14 H14A 0.9600 .
C14 H14B 0.9600 .
C14 H14C 0.9600 .
C15 N5 1.467(6) .
C15 H15A 0.9600 .
C15 H15B 0.9600 .
C15 H15C 0.9600 .

loop_
_geom_hbond_atom_site_label_D
_geom_hbond_atom_site_label_H
_geom_hbond_atom_site_label_A
_geom_hbond_distance_DH
_geom_hbond_distance_HA
_geom_hbond_distance_DA
_geom_hbond_angle_DHA
_geom_hbond_site_symmetry_A
N1 H1N O5 0.86 1.96 2.626(3) 133.7 .
N3 H3N O4 0.86 1.91 2.729(3) 159.9 2
C16 H16 O10 0.93 2.44 3.305(5) 153.9 2_566
C17 H17A O10 0.96 2.46 3.374(7) 158.0 2_566
N4 H4N O13 0.86 2.02 2.880(3) 173.0 2_755
C13 H13 O7 0.93 2.34 3.241(4) 162.9 .
N1 H1N O5 0.86 1.96 2.626(3) 133.7 .
N3 H3N O4 0.86 1.91 2.729(3) 159.9 2
C16 H16 O10 0.93 2.44 3.305(5) 153.9 2_566
C17 H17A O10 0.96 2.46 3.374(7) 158.0 2_566
N4 H4N O13 0.86 2.02 2.880(3) 173.0 2_755
C13 H13 O7 0.93 2.34 3.241(4) 162.9 .

loop_
_geom_torsion_atom_site_label_1
_geom_torsion_atom_site_label_2
_geom_torsion_atom_site_label_3
_geom_torsion_atom_site_label_4
_geom_torsion
_geom_torsion_site_symmetry_1
La1 O3 C5 O4 -7.7(3) 1_455
La1 O3 C5 C4 172.5(2) 1_455
La1 O4 C5 O3 7.7(3) 1_455
La1 O4 C5 C4 -172.5(2) 1_455
C7 N1 N2 C9 -175.6(2) .
O3 C5 C4 C3 7.0(4) .
O4 C5 C4 C3 -172.9(2) .
O3 C5 C4 C6 -174.3(3) .
O4 C5 C4 C6 5.8(4) .
La1 O2 C1 O1 50.9(4) 2_566
La1 O2 C1 C2 -127.8(2) 2_566
La1 O1 C1 O2 64.6(5) .
La1 O1 C1 C2 -116.7(4) .
O2 C1 C2 C8 -150.8(2) .
O1 C1 C2 C8 30.5(4) .
O2 C1 C2 C3 30.7(4) .
O1 C1 C2 C3 -148.0(3) .
N1 N2 C9 C10 3.6(4) .
N1 N2 C9 C12 -178.8(2) .
C6 C4 C3 C2 1.9(4) .
C5 C4 C3 C2 -179.3(2) .
C8 C2 C3 C4 -0.4(4) .
C1 C2 C3 C4 178.1(2) .
C21 N8 C19 O13 -0.1(6) .
C20 N8 C19 O13 -178.3(3) .
La1 O9 C16 N6 144.4(3) .
O9 C16 N6 C18 -2.4(6) .
O9 C16 N6 C17 177.8(5) .
C3 C2 C8 C7 -2.5(4) .
C1 C2 C8 C7 179.0(2) .
C2 C8 C7 C6 3.9(4) .
C2 C8 C7 N1 -178.9(2) .
N2 N1 C7 C6 -167.5(2) .
N2 N1 C7 C8 15.2(4) .
C11 N3 C10 O5 179.3(3) .
C11 N3 C10 C9 0.8(4) .
N2 C9 C10 O5 -3.6(4) .
C12 C9 C10 O5 178.9(3) .
N2 C9 C10 N3 174.9(2) .
C12 C9 C10 N3 -2.7(4) .
La1 O6 C11 N4 176.33(19) 2_655
La1 O6 C11 N3 -3.1(5) 2_655
C10 N3 C11 O6 -176.8(3) .
C10 N3 C11 N4 3.7(4) .
O6 C11 N4 C12 173.7(3) .
N3 C11 N4 C12 -6.9(4) .
C11 N4 C12 O7 -174.2(3) .
C11 N4 C12 C9 5.0(4) .
N2 C9 C12 O7 1.4(4) .
C10 C9 C12 O7 179.2(3) .
N2 C9 C12 N4 -177.7(2) .
C10 C9 C12 N4 0.0(4) .
C8 C7 C6 C4 -2.3(4) .
N1 C7 C6 C4 -179.6(2) .
C3 C4 C6 C7 -0.6(4) .
C5 C4 C6 C7 -179.3(2) .
La1 O11 N7 O12 -179.4(4) .
La1 O11 N7 O10 -0.3(4) .
O12 N7 O10 La1 179.4(4) .
O11 N7 O10 La1 0.3(4) .
La1 O8 C13 N5 -151.0(4) .
O8 C13 N5 C14 -176.2(5) .
O8 C13 N5 C15 2.4(7) .
